data_9005866
loop_
_publ_author_name
'Ko, J.'
'Prewitt, C. T.'

_publ_section_title
;
 High-pressure phase transition in MnTiO3 from the
 ilmenite to the LiNbO3 structure
 Sample synthesized at 60 kbar and 1300 C
;
_journal_name_full 'Physics and Chemistry of Minerals'
_journal_page_first 355
_journal_page_last 362
_journal_paper_doi 10.1007/BF00311040
_journal_volume 15
_journal_year 1988
_chemical_formula_structural MnTiO3
_chemical_formula_sum 'Mn O3 Ti'
_chemical_name_mineral Pyrophanite
_space_group_IT_number 161
_symmetry_space_group_name_Hall 'R 3 -2"c'
_symmetry_space_group_name_H-M 'R 3 c :H'
_cell_angle_alpha 90
_cell_angle_beta 90
_cell_angle_gamma 120
_cell_length_a 5.205
_cell_length_b 5.205
_cell_length_c 13.700
_cell_formula_units_Z 6
_cell_volume 321.435
_database_code_amcsd 0007448
_exptl_crystal_density_diffrn 4.675
_exptl_crystal_pressure_history 'synthesized at 60 kbar'
_exptl_crystal_thermal_history 'synthesized at 60 kbar and 1300 C'
_cod_original_sg_symbol_H-M 'R 3 c'
_cod_original_formula_sum 'Mn Ti O3'
_cod_database_code 9005866

loop_
_space_group_symop_operation_xyz
x,y,z
2/3+x,1/3+y,1/3+z
1/3+x,2/3+y,2/3+z
x,x-y,1/2+z
2/3+x,1/3+x-y,5/6+z
1/3+x,2/3+x-y,1/6+z
-y,-x,1/2+z
2/3-y,1/3-x,5/6+z
1/3-y,2/3-x,1/6+z
-x+y,y,1/2+z
2/3-x+y,1/3+y,5/6+z
1/3-x+y,2/3+y,1/6+z
-y,x-y,z
2/3-y,1/3+x-y,1/3+z
1/3-y,2/3+x-y,2/3+z
-x+y,-x,z
2/3-x+y,1/3-x,1/3+z
1/3-x+y,2/3-x,2/3+z

loop_
_atom_site_aniso_label
_atom_site_aniso_U_11
_atom_site_aniso_U_22
_atom_site_aniso_U_33
_atom_site_aniso_U_12
_atom_site_aniso_U_13
_atom_site_aniso_U_23
Mn 0.00712 0.00712 0.01189 0.00356 0.00000 0.00000
Ti 0.00538 0.00538 0.00656 0.00270 0.00000 0.00000
O 0.00649 0.00628 0.00979 0.00319 -0.00156 -0.00125

loop_
_atom_site_label
_atom_site_fract_x
_atom_site_fract_y
_atom_site_fract_z
_atom_site_U_iso_or_equiv
Mn 0.00000 0.00000 0.27616 0.00874
Ti 0.00000 0.00000 0.00000 0.00583
O 0.06010 0.34270 0.06340 0.00760

loop_
_cod_related_entry_id
_cod_related_entry_database
_cod_related_entry_code
1 AMCSD 0007448
